data_4001076
loop_
_publ_author_name
'Kanoo, Prakash'
'Matsuda, Ryotaro'
'Higuchi, Masakazu'
'Kitagawa, Susumu'
'Maji, Tapas Kumar'

_publ_section_title
;
 New Interpenetrated Copper Coordination Polymer Frameworks having Porous
 Properties
;
_journal_issue 24
_journal_name_full 'Chemistry of Materials'
_journal_page_first 5860
_journal_paper_doi 10.1021/cm9025683
_journal_volume 21
_journal_year 2009
_chemical_formula_sum 'C18 H13 Cu N O4.5'
_chemical_formula_weight 378.83
_chemical_name_systematic
;
 ?
;
_space_group_IT_number 15
_symmetry_cell_setting monoclinic
_symmetry_space_group_name_Hall '-C 2yc'
_symmetry_space_group_name_H-M 'C 1 2/c 1'
_atom_sites_solution_hydrogens geom
_atom_sites_solution_primary direct
_atom_sites_solution_secondary difmap
_audit_creation_method SHELXL-97
_cell_angle_alpha 90.00
_cell_angle_beta 113.950(4)
_cell_angle_gamma 90.00
_cell_formula_units_Z 8
_cell_length_a 17.094(3)
_cell_length_b 19.605(3)
_cell_length_c 11.782(2)
_cell_measurement_temperature 243(2)
_cell_volume 3608.5(10)
_computing_cell_refinement SMART
_computing_data_collection 'SMART (Bruker,2000)'
_computing_data_reduction 'SAINT (Bruker,2000)'
_computing_molecular_graphics 'Mercury 1.4.1'
_computing_publication_material 'PLATON (Spek, 2003)'
_computing_structure_refinement 'SHELXL-97 (Sheldrick, 1997)'
_computing_structure_solution 'SIR-92 (Altomare et al. 1994)'
_diffrn_ambient_temperature 243(2)
_diffrn_measured_fraction_theta_full 0.983
_diffrn_measured_fraction_theta_max 0.983
_diffrn_radiation_monochromator graphite
_diffrn_radiation_source 'fine-focus sealed tube'
_diffrn_radiation_type MoK\a
_diffrn_radiation_wavelength 0.71070
_diffrn_reflns_av_R_equivalents 0.0000
_diffrn_reflns_av_sigmaI/netI 0.0836
_diffrn_reflns_limit_h_max 21
_diffrn_reflns_limit_h_min 0
_diffrn_reflns_limit_k_max 25
_diffrn_reflns_limit_k_min 0
_diffrn_reflns_limit_l_max 13
_diffrn_reflns_limit_l_min -15
_diffrn_reflns_number 4081
_diffrn_reflns_theta_full 27.48
_diffrn_reflns_theta_max 27.48
_diffrn_reflns_theta_min 3.27
_exptl_absorpt_coefficient_mu 1.233
_exptl_absorpt_correction_T_max 0.9812
_exptl_absorpt_correction_T_min 0.8678
_exptl_absorpt_correction_type empirical
_exptl_absorpt_process_details REQABA
_exptl_crystal_colour 'light blue'
_exptl_crystal_density_diffrn 1.395
_exptl_crystal_density_method 'not measured'
_exptl_crystal_description block
_exptl_crystal_F_000 1544
_exptl_crystal_size_max 0.14
_exptl_crystal_size_mid 0.09
_exptl_crystal_size_min 0.06
_refine_diff_density_max 2.287
_refine_diff_density_min -0.834
_refine_diff_density_rms 0.118
_refine_ls_extinction_method none
_refine_ls_goodness_of_fit_ref 1.048
_refine_ls_hydrogen_treatment noref
_refine_ls_matrix_type full
_refine_ls_number_parameters 220
_refine_ls_number_reflns 4081
_refine_ls_number_restraints 3
_refine_ls_restrained_S_all 1.049
_refine_ls_R_factor_all 0.0763
_refine_ls_R_factor_gt 0.0576
_refine_ls_shift/su_max 0.000
_refine_ls_shift/su_mean 0.000
_refine_ls_structure_factor_coef Fsqd
_refine_ls_weighting_details 'calc w=1/[\s^2^(Fo^2^)+(0.1021P)^2^+0.0000P] where P=(Fo^2^+2Fc^2^)/3'
_refine_ls_weighting_scheme calc
_refine_ls_wR_factor_gt 0.1709
_refine_ls_wR_factor_ref 0.1903
_reflns_number_gt 2909
_reflns_number_total 4081
_reflns_threshold_expression >2sigma(I)
_cod_data_source_file cm9025683_si_002.cif
_cod_data_source_block compound2
_cod_original_sg_symbol_H-M C2/c
_cod_original_formula_sum 'C18 H13 Cu N O4.50'
_cod_database_code 4001076

loop_
_symmetry_equiv_pos_as_xyz
'x, y, z'
'-x, y, -z+1/2'
'x+1/2, y+1/2, z'
'-x+1/2, y+1/2, -z+1/2'
'-x, -y, -z'
'x, -y, z-1/2'
'-x+1/2, -y+1/2, -z'
'x+1/2, -y+1/2, z-1/2'

loop_
_atom_site_label
_atom_site_type_symbol
_atom_site_fract_x
_atom_site_fract_y
_atom_site_fract_z
_atom_site_U_iso_or_equiv
_atom_site_adp_type
_atom_site_occupancy
_atom_site_symmetry_multiplicity
_atom_site_calc_flag
_atom_site_refinement_flags
C1 C 0.5919(2) 0.87057(19) 0.7213(4) 0.0273(8) Uani 1 1 d .
C2 C 0.6421(3) 0.9300(2) 0.7062(4) 0.0316(9) Uani 1 1 d .
C3 C 0.7146(3) 0.9509(2) 0.8043(4) 0.0365(10) Uani 1 1 d .
H1 H 0.7330 0.9271 0.8790 0.044 Uiso 1 1 calc R
C4 C 0.6152(3) 0.9652(2) 0.5924(4) 0.0412(11) Uani 1 1 d .
H2 H 0.5668 0.9503 0.5253 0.049 Uiso 1 1 calc R
C5 C 0.7613(3) 1.0076(2) 0.7939(4) 0.0399(10) Uani 1 1 d .
C6 C 0.6584(3) 1.0201(3) 0.5787(4) 0.0439(11) Uani 1 1 d .
H3 H 0.6385 1.0432 0.5033 0.053 Uiso 1 1 calc R
C7 C 0.7340(3) 1.0430(2) 0.6790(4) 0.0345(9) Uani 1 1 d .
C8 C 0.8358(3) 1.0312(3) 0.8952(5) 0.0553(15) Uani 1 1 d .
H4 H 0.8552 1.0079 0.9704 0.066 Uiso 1 1 calc R
C9 C 0.8788(3) 1.0870(3) 0.8840(4) 0.0513(14) Uani 1 1 d .
H5 H 0.9262 1.1024 0.9522 0.062 Uiso 1 1 calc R
C10 C 0.7809(3) 1.1002(2) 0.6692(4) 0.0360(10) Uani 1 1 d .
H6 H 0.7632 1.1234 0.5941 0.043 Uiso 1 1 calc R
C11 C 0.8523(3) 1.1222(2) 0.7690(4) 0.0368(10) Uani 1 1 d .
C12 C 0.9016(3) 1.1829(2) 0.7585(4) 0.0307(8) Uani 1 1 d .
C13 C 0.6795(4) 0.7349(3) 1.1301(5) 0.0578(16) Uani 1 1 d .
H7 H 0.7001 0.7097 1.0812 0.069 Uiso 1 1 calc R
C14 C 0.5878(4) 0.8135(3) 1.1452(5) 0.0636(17) Uani 1 1 d .
H8 H 0.5422 0.8432 1.1073 0.076 Uiso 1 1 calc R
C15 C 0.7211(5) 0.7301(4) 1.2574(6) 0.092(3) Uani 1 1 d .
H9 H 0.7677 0.7010 1.2935 0.110 Uiso 1 1 calc R
C16 C 0.6278(5) 0.8132(5) 1.2738(5) 0.098(3) Uani 1 1 d .
H10 H 0.6098 0.8431 1.3198 0.117 Uiso 1 1 calc R
C17 C 0.6922(6) 0.7698(5) 1.3317(5) 0.118(4) Uani 1 1 d D
C18 C 0.70144(14) 0.7479(10) 1.4609(7) 0.369(19) Uani 1 1 d D
H11A H 0.6806 0.7017 1.4597 0.443 Uiso 1 1 calc R
H11B H 0.6705 0.7784 1.4928 0.443 Uiso 1 1 calc R
Cu1 Cu 0.54560(3) 0.77681(2) 0.87412(4) 0.02159(19) Uani 1 1 d .
N1 N 0.6108(2) 0.77425(19) 1.0741(3) 0.0347(8) Uani 1 1 d .
O1 O 0.61251(18) 0.84716(15) 0.8291(3) 0.0337(7) Uani 1 1 d .
O2 O 0.53181(18) 0.84880(15) 0.6236(3) 0.0344(7) Uani 1 1 d .
O3 O 0.9571(2) 1.20633(16) 0.8578(3) 0.0372(7) Uani 1 1 d .
O4 O 0.88409(19) 1.20554(16) 0.6499(3) 0.0343(7) Uani 1 1 d .
O5 O 1.0000 1.0622(16) 1.2500 0.49(2) Uiso 1 2 d SD
H12 H 1.0431 1.0886 1.2529 0.071(18) Uiso 1 1 d RD

loop_
_atom_site_aniso_label
_atom_site_aniso_U_11
_atom_site_aniso_U_22
_atom_site_aniso_U_33
_atom_site_aniso_U_23
_atom_site_aniso_U_13
_atom_site_aniso_U_12
C1 0.0284(18) 0.0200(19) 0.035(2) -0.0006(15) 0.0139(16) -0.0044(14)
C2 0.035(2) 0.023(2) 0.036(2) 0.0016(16) 0.0137(17) -0.0090(16)
C3 0.037(2) 0.033(2) 0.033(2) 0.0090(18) 0.0069(18) -0.0112(18)
C4 0.038(2) 0.041(3) 0.032(2) 0.0042(19) 0.0015(18) -0.019(2)
C5 0.040(2) 0.037(2) 0.033(2) 0.0076(19) 0.0044(18) -0.0150(19)
C6 0.046(2) 0.041(3) 0.033(2) 0.010(2) 0.0032(19) -0.017(2)
C7 0.038(2) 0.030(2) 0.031(2) 0.0041(17) 0.0095(17) -0.0130(17)
C8 0.055(3) 0.056(3) 0.034(2) 0.017(2) -0.002(2) -0.029(3)
C9 0.050(3) 0.052(3) 0.034(2) 0.012(2) -0.002(2) -0.027(2)
C10 0.038(2) 0.031(2) 0.035(2) 0.0072(17) 0.0104(18) -0.0113(18)
C11 0.042(2) 0.030(2) 0.036(2) 0.0031(18) 0.0129(19) -0.0147(18)
C12 0.034(2) 0.023(2) 0.035(2) 0.0013(16) 0.0138(17) -0.0070(16)
C13 0.064(3) 0.071(4) 0.033(2) 0.006(2) 0.013(2) 0.038(3)
C14 0.063(3) 0.092(5) 0.032(2) 0.003(3) 0.016(2) 0.037(3)
C15 0.093(5) 0.124(7) 0.039(3) 0.012(3) 0.007(3) 0.072(5)
C16 0.097(5) 0.157(8) 0.031(3) -0.006(4) 0.019(3) 0.065(5)
C17 0.144(8) 0.168(10) 0.018(3) 0.009(4) 0.008(4) 0.087(7)
C18 0.56(4) 0.46(3) 0.046(7) 0.049(13) 0.085(14) 0.36(3)
Cu1 0.0241(3) 0.0167(3) 0.0223(3) 0.00023(16) 0.00767(19) 0.00166(16)
N1 0.041(2) 0.036(2) 0.0283(18) 0.0043(14) 0.0147(16) 0.0105(15)
O1 0.0323(14) 0.0291(16) 0.0363(15) 0.0039(12) 0.0106(12) -0.0130(12)
O2 0.0365(15) 0.0289(15) 0.0353(15) 0.0010(12) 0.0121(12) -0.0139(12)
O3 0.0417(16) 0.0339(16) 0.0339(16) -0.0001(13) 0.0130(13) -0.0195(14)
O4 0.0365(15) 0.0299(15) 0.0342(15) 0.0015(12) 0.0120(13) -0.0165(12)

loop_
_atom_type_symbol
_atom_type_description
_atom_type_scat_dispersion_real
_atom_type_scat_dispersion_imag
_atom_type_scat_source
C C 0.0033 0.0016 'International Tables Vol C Tables 4.2.6.8 and 6.1.1.4'
H H 0.0000 0.0000 'International Tables Vol C Tables 4.2.6.8 and 6.1.1.4'
N N 0.0061 0.0033 'International Tables Vol C Tables 4.2.6.8 and 6.1.1.4'
O O 0.0106 0.0060 'International Tables Vol C Tables 4.2.6.8 and 6.1.1.4'
Cu Cu 0.3201 1.2651 'International Tables Vol C Tables 4.2.6.8 and 6.1.1.4'

loop_
_geom_angle_atom_site_label_1
_geom_angle_atom_site_label_2
_geom_angle_atom_site_label_3
_geom_angle
_geom_angle_site_symmetry_1
_geom_angle_site_symmetry_3
O1 C1 O2 125.9(3) . .
O1 C1 C2 117.6(3) . .
O2 C1 C2 116.5(3) . .
C3 C2 C4 119.5(4) . .
C3 C2 C1 119.8(4) . .
C4 C2 C1 120.8(4) . .
C2 C3 C5 121.0(4) . .
C6 C4 C2 121.3(4) . .
C3 C5 C7 119.4(4) . .
C3 C5 C8 122.1(4) . .
C7 C5 C8 118.5(4) . .
C4 C6 C7 120.5(4) . .
C10 C7 C5 119.2(4) . .
C10 C7 C6 122.5(4) . .
C5 C7 C6 118.3(4) . .
C9 C8 C5 121.2(4) . .
C8 C9 C11 120.6(4) . .
C11 C10 C7 121.1(4) . .
C10 C11 C9 119.4(4) . .
C10 C11 C12 121.0(4) . .
C9 C11 C12 119.6(4) . .
O3 C12 O4 126.2(4) . .
O3 C12 C11 116.9(4) . .
O4 C12 C11 116.8(4) . .
N1 C13 C15 122.7(5) . .
N1 C14 C16 123.6(5) . .
C13 C15 C17 118.9(5) . .
C17 C16 C14 119.9(6) . .
C16 C17 C15 117.4(5) . .
C16 C17 C18 114.7(8) . .
C15 C17 C18 123.0(9) . .
C17 C18 C18 103.3(8) . 7_668
O4 Cu1 O2 173.06(12) 4_646 2_656
O4 Cu1 O1 90.18(14) 4_646 .
O2 Cu1 O1 88.20(14) 2_656 .
O4 Cu1 O3 88.73(15) 4_646 3_445
O2 Cu1 O3 90.59(15) 2_656 3_445
O1 Cu1 O3 160.87(13) . 3_445
O4 Cu1 N1 93.80(13) 4_646 .
O2 Cu1 N1 93.13(13) 2_656 .
O1 Cu1 N1 102.00(13) . .
O3 Cu1 N1 97.13(14) 3_445 .
O4 Cu1 Cu1 87.79(9) 4_646 2_656
O2 Cu1 Cu1 85.30(9) 2_656 2_656
O1 Cu1 Cu1 81.57(8) . 2_656
O3 Cu1 Cu1 79.30(9) 3_445 2_656
N1 Cu1 Cu1 176.07(11) . 2_656
C14 N1 C13 117.1(4) . .
C14 N1 Cu1 121.8(3) . .
C13 N1 Cu1 120.9(3) . .
C1 O1 Cu1 124.3(2) . .
C1 O2 Cu1 122.5(3) . 2_656
C12 O3 Cu1 126.7(3) . 3
C12 O4 Cu1 119.5(3) . 4_656

loop_
_geom_bond_atom_site_label_1
_geom_bond_atom_site_label_2
_geom_bond_distance
_geom_bond_site_symmetry_2
C1 O1 1.259(5) .
C1 O2 1.266(5) .
C1 C2 1.501(5) .
C2 C3 1.369(6) .
C2 C4 1.408(6) .
C3 C5 1.403(6) .
C4 C6 1.351(6) .
C5 C7 1.422(6) .
C5 C8 1.422(6) .
C6 C7 1.424(6) .
C7 C10 1.410(5) .
C8 C9 1.355(6) .
C9 C11 1.422(6) .
C10 C11 1.376(6) .
C11 C12 1.493(5) .
C12 O3 1.256(5) .
C12 O4 1.270(5) .
C13 N1 1.333(6) .
C13 C15 1.378(8) .
C14 N1 1.310(6) .
C14 C16 1.387(8) .
C15 C17 1.403(10) .
C16 C17 1.339(10) .
C17 C18 1.528(8) .
C18 C18 1.5395(11) 7_668
Cu1 O4 1.937(3) 4_646
Cu1 O2 1.942(3) 2_656
Cu1 O1 1.996(3) .
Cu1 O3 2.000(3) 3_445
Cu1 N1 2.160(4) .
Cu1 Cu1 2.6986(9) 2_656
O2 Cu1 1.942(3) 2_656
O3 Cu1 2.000(3) 3
O4 Cu1 1.937(3) 4_656
